data_2242345
loop_
_publ_author_name
'Tan, Ming Yueh'
'Crouse, Karen A.'
'Ravoof, Thahira B. S. A.'
'Jotani, Mukesh M.'
'Tiekink, Edward R. T.'

_publ_section_title
;
 3-{(<i>E</i>)-[4-(4-Hydroxy-3-methoxyphenyl)butan-2-ylidene]amino}-1-phenylurea:
 crystal structure and Hirshfeld surface analysis
;
_journal_coeditor_code HB7720
_journal_issue 1
_journal_name_full 'Acta Crystallographica Section E'
_journal_page_first 21
_journal_page_last 27
_journal_paper_doi 10.1107/S2056989017017273
_journal_volume 74
_journal_year 2018
_chemical_formula_iupac 'C18 H21 N3 O3'
_chemical_formula_moiety 'C18 H21 N3 O3'
_chemical_formula_sum 'C18 H21 N3 O3'
_chemical_formula_weight 327.37
_chemical_name_systematic
;
3-{(<i>E</i>)-[4-(4-Hydroxy-3-methoxyphenyl)butan-2-ylidene]amino}-1-phenylurea
;
_space_group_crystal_system monoclinic
_space_group_IT_number 14
_space_group_name_Hall '-P 2yn'
_space_group_name_H-M_alt 'P 1 21/n 1'
_symmetry_space_group_name_Hall '-P 2yn'
_symmetry_space_group_name_H-M 'P 1 21/n 1'
_atom_sites_solution_hydrogens mixed
_audit_creation_method SHELXL-2014/7
_cell_angle_alpha 90
_cell_angle_beta 100.494(2)
_cell_angle_gamma 90
_cell_formula_units_Z 8
_cell_length_a 16.5464(4)
_cell_length_b 9.2184(2)
_cell_length_c 22.3975(4)
_cell_measurement_reflns_used 9245
_cell_measurement_temperature 100(2)
_cell_measurement_theta_max 71.2611
_cell_measurement_theta_min 3.6569
_cell_volume 3359.18(13)
_computing_cell_refinement
;
CrysAlis PRO (Agilent, 2011)
;
_computing_data_collection
;
CrysAlis PRO (Agilent, 2011)
;
_computing_data_reduction
;
CrysAlis PRO (Agilent, 2011)
;
_computing_molecular_graphics
;
ORTEP-3 for Windows (Farrugia, 2012) and DIAMOND (Brandenburg,
2006)
;
_computing_publication_material
;
publCIF (Westrip, 2010)
;
_computing_structure_refinement
;
SHELXL2014 (Sheldrick, 2015)
;
_computing_structure_solution
;
SHELXS97 (Sheldrick, 2008)
;
_diffrn_ambient_temperature 100(2)
_diffrn_detector_area_resol_mean 16.1952
_diffrn_measured_fraction_theta_full 1.000
_diffrn_measured_fraction_theta_max 0.991
_diffrn_measurement_device_type 'Oxford Diffraction Xcaliber Eos Gemini'
_diffrn_measurement_method '\w scans'
_diffrn_radiation_monochromator graphite
_diffrn_radiation_source 'fine-focus sealed tube'
_diffrn_radiation_type CuK\a
_diffrn_radiation_wavelength 1.5418
_diffrn_reflns_av_R_equivalents 0.0194
_diffrn_reflns_limit_h_max 20
_diffrn_reflns_limit_h_min -20
_diffrn_reflns_limit_k_max 11
_diffrn_reflns_limit_k_min -11
_diffrn_reflns_limit_l_max 27
_diffrn_reflns_limit_l_min -26
_diffrn_reflns_number 23815
_diffrn_reflns_theta_full 67.680
_diffrn_reflns_theta_max 71.397
_diffrn_reflns_theta_min 3.660
_diffrn_standards_decay_% 0
_diffrn_standards_interval_count 0
_diffrn_standards_interval_time 0
_diffrn_standards_number 0
_exptl_absorpt_coefficient_mu 0.729
_exptl_absorpt_correction_T_max 1.00000
_exptl_absorpt_correction_T_min 0.91691
_exptl_absorpt_correction_type multi-scan
_exptl_absorpt_process_details
;
(CrysAlis PRO; Agilent, 2011)
;
_exptl_crystal_colour light-yellow
_exptl_crystal_density_diffrn 1.295
_exptl_crystal_description 'prism (cut)'
_exptl_crystal_F_000 1392
_exptl_crystal_size_max 0.250
_exptl_crystal_size_mid 0.160
_exptl_crystal_size_min 0.060
_refine_diff_density_max 0.599
_refine_diff_density_min -0.259
_refine_ls_extinction_method none
_refine_ls_goodness_of_fit_ref 1.045
_refine_ls_hydrogen_treatment mixed
_refine_ls_matrix_type full
_refine_ls_number_parameters 455
_refine_ls_number_reflns 6481
_refine_ls_number_restraints 6
_refine_ls_restrained_S_all 1.045
_refine_ls_R_factor_all 0.0656
_refine_ls_R_factor_gt 0.0588
_refine_ls_shift/su_max 0.000
_refine_ls_shift/su_mean 0.000
_refine_ls_structure_factor_coef Fsqd
_refine_ls_weighting_details 'w=1/[\s^2^(Fo^2^)+(0.1131P)^2^+1.5134P] where P=(Fo^2^+2Fc^2^)/3'
_refine_ls_weighting_scheme calc
_refine_ls_wR_factor_gt 0.1711
_refine_ls_wR_factor_ref 0.1796
_reflns_number_gt 5581
_reflns_number_total 6481
_reflns_threshold_expression 'I > 2\s(I)'
_cod_data_source_file hb7720sup1.cif
_cod_data_source_block I
_cod_database_code 2242345
_shelx_space_group_comment
;
The symmetry employed for this shelxl refinement is uniquely defined
by the following loop, which should always be used as a source of
symmetry information in preference to the above space-group names.
They are only intended as comments.
;
_shelx_estimated_absorpt_t_min 0.839
_shelx_estimated_absorpt_t_max 0.958

loop_
_space_group_symop_operation_xyz
'x, y, z'
'-x+1/2, y+1/2, -z+1/2'
'-x, -y, -z'
'x-1/2, -y-1/2, z-1/2'

loop_
_atom_site_type_symbol
_atom_site_label
_atom_site_fract_x
_atom_site_fract_y
_atom_site_fract_z
_atom_site_U_iso_or_equiv
_atom_site_adp_type
_atom_site_calc_flag
_atom_site_occupancy
O O1 0.50355(7) 0.34300(14) 0.28183(6) 0.0292(3) Uani d 1
O O2 0.22012(9) 0.87251(16) 0.56672(6) 0.0386(4) Uani d 1
O O3 0.09139(8) 1.04987(16) 0.54412(6) 0.0350(3) Uani d 1
H H3O 0.1190(15) 1.034(3) 0.5787(7) 0.053 Uiso d 1
N N1 0.40785(9) 0.29389(16) 0.34177(6) 0.0253(3) Uani d 1
H H1N 0.3694(10) 0.337(2) 0.3564(9) 0.030 Uiso d 1
N N2 0.40724(9) 0.51144(16) 0.29066(7) 0.0256(3) Uani d 1
H H2N 0.4313(12) 0.5727(19) 0.2696(8) 0.031 Uiso d 1
N N3 0.34334(9) 0.55389(17) 0.31934(7) 0.0284(3) Uani d 1
C C1 0.44364(10) 0.37902(19) 0.30419(7) 0.0238(3) Uani d 1
C C2 0.43316(10) 0.15426(19) 0.36316(8) 0.0259(4) Uani d 1
C C3 0.47454(13) 0.0593(2) 0.33074(9) 0.0360(4) Uani d 1
H H3 0.4884 0.0887 0.2932 0.043 Uiso calc 1
C C4 0.49550(13) -0.0785(2) 0.35355(10) 0.0407(5) Uani d 1
H H4 0.5243 -0.1425 0.3316 0.049 Uiso calc 1
C C5 0.47517(13) -0.1240(2) 0.40757(10) 0.0419(5) Uani d 1
H H5 0.4894 -0.2186 0.4227 0.050 Uiso calc 1
C C6 0.43353(14) -0.0291(2) 0.43949(10) 0.0442(5) Uani d 1
H H6 0.4192 -0.0594 0.4768 0.053 Uiso calc 1
C C7 0.41258(13) 0.1094(2) 0.41765(9) 0.0368(4) Uani d 1
H H7 0.3842 0.1734 0.4400 0.044 Uiso calc 1
C C8 0.29887(11) 0.6607(2) 0.29621(8) 0.0297(4) Uani d 1
C C9 0.23057(11) 0.7061(2) 0.32858(9) 0.0326(4) Uani d 1
H H9A 0.2323 0.6455 0.3653 0.039 Uiso calc 1
H H9B 0.1769 0.6900 0.3016 0.039 Uiso calc 1
C C10 0.23837(13) 0.8663(2) 0.34707(9) 0.0355(4) Uani d 1
H H10A 0.2974 0.8905 0.3592 0.043 Uiso calc 1
H H10B 0.2158 0.9266 0.3113 0.043 Uiso calc 1
C C11 0.19461(12) 0.9052(2) 0.39874(8) 0.0329(4) Uani d 1
C C12 0.22808(13) 0.8620(2) 0.45796(9) 0.0367(4) Uani d 1
H H12 0.2757 0.8024 0.4650 0.044 Uiso calc 1
C C13 0.19215(12) 0.9056(2) 0.50660(8) 0.0307(4) Uani d 1
C C14 0.12349(11) 0.99627(19) 0.49664(8) 0.0261(4) Uani d 1
C C15 0.08828(11) 1.0335(2) 0.43795(9) 0.0302(4) Uani d 1
H H15 0.0400 1.0915 0.4307 0.036 Uiso calc 1
C C16 0.12319(11) 0.9866(2) 0.38942(8) 0.0322(4) Uani d 1
H H16 0.0976 1.0108 0.3492 0.039 Uiso calc 1
C C17 0.31178(11) 0.7458(2) 0.24149(8) 0.0329(4) Uani d 1
H H17A 0.3595 0.8096 0.2526 0.049 Uiso calc 1
H H17B 0.2628 0.8043 0.2266 0.049 Uiso calc 1
H H17C 0.3214 0.6788 0.2095 0.049 Uiso calc 1
C C18 0.30011(18) 0.8105(4) 0.58127(11) 0.0742(10) Uani d 1
H H18A 0.2995 0.7133 0.5635 0.111 Uiso calc 1
H H18B 0.3167 0.8039 0.6255 0.111 Uiso calc 1
H H18C 0.3393 0.8718 0.5648 0.111 Uiso calc 1
O O4 0.99721(7) 0.19097(14) 0.27509(6) 0.0296(3) Uani d 1
O O5 0.74121(9) -0.41262(16) 0.57259(6) 0.0389(3) Uani d 1
O O6 0.59792(8) -0.55085(16) 0.54521(6) 0.0355(3) Uani d 1
H H6O 0.6277(14) -0.547(3) 0.5798(7) 0.053 Uiso d 1
N N4 0.90978(8) 0.23778(16) 0.34148(6) 0.0245(3) Uani d 1
H H4N 0.8743(10) 0.198(2) 0.3602(8) 0.029 Uiso d 1
N N5 0.90487(9) 0.02044(16) 0.28954(7) 0.0263(3) Uani d 1
H H5N 0.9267(12) -0.040(2) 0.2668(8) 0.032 Uiso d 1
N N6 0.84546(9) -0.02354(17) 0.32229(7) 0.0288(3) Uani d 1
C C19 0.94100(10) 0.15314(18) 0.30127(7) 0.0230(3) Uani d 1
C C20 0.93614(10) 0.37987(19) 0.35945(8) 0.0251(4) Uani d 1
C C21 0.96816(12) 0.4747(2) 0.32082(8) 0.0309(4) Uani d 1
H H21 0.9735 0.4440 0.2812 0.037 Uiso calc 1
C C22 0.99218(12) 0.6136(2) 0.34046(9) 0.0350(4) Uani d 1
H H22 1.0146 0.6768 0.3142 0.042 Uiso calc 1
C C23 0.98404(12) 0.6617(2) 0.39743(9) 0.0367(4) Uani d 1
H H23 1.0006 0.7571 0.4104 0.044 Uiso calc 1
C C24 0.95139(13) 0.5686(2) 0.43530(9) 0.0384(5) Uani d 1
H H24 0.9451 0.6008 0.4745 0.046 Uiso calc 1
C C25 0.92765(12) 0.4282(2) 0.41667(8) 0.0331(4) Uani d 1
H H25 0.9056 0.3653 0.4432 0.040 Uiso calc 1
C C26 0.79860(11) -0.1278(2) 0.30028(8) 0.0292(4) Uani d 1
C C27 0.73558(11) -0.1766(2) 0.33697(9) 0.0330(4) Uani d 1
H H27A 0.6797 -0.1593 0.3134 0.040 Uiso calc 1
H H27B 0.7417 -0.1189 0.3748 0.040 Uiso calc 1
C C28 0.74571(13) -0.3380(2) 0.35290(9) 0.0364(4) Uani d 1
H H28A 0.7238 -0.3958 0.3163 0.044 Uiso calc 1
H H28B 0.8051 -0.3600 0.3645 0.044 Uiso calc 1
C C29 0.70304(12) -0.3848(2) 0.40393(9) 0.0327(4) Uani d 1
C C30 0.74324(12) -0.3697(2) 0.46427(9) 0.0342(4) Uani d 1
H H30 0.7957 -0.3245 0.4729 0.041 Uiso calc 1
C C31 0.70709(12) -0.4203(2) 0.51172(8) 0.0307(4) Uani d 1
C C32 0.63080(11) -0.49006(19) 0.49940(8) 0.0265(4) Uani d 1
C C33 0.58946(11) -0.5002(2) 0.44001(9) 0.0320(4) Uani d 1
H H33 0.5367 -0.5443 0.4314 0.038 Uiso calc 1
C C34 0.62477(12) -0.4461(2) 0.39286(8) 0.0326(4) Uani d 1
H H34 0.5951 -0.4510 0.3524 0.039 Uiso calc 1
C C35 0.80405(11) -0.2075(2) 0.24253(8) 0.0329(4) Uani d 1
H H35A 0.8160 -0.1383 0.2120 0.049 Uiso calc 1
H H35B 0.7516 -0.2560 0.2274 0.049 Uiso calc 1
H H35C 0.8481 -0.2799 0.2506 0.049 Uiso calc 1
C C36 0.82787(14) -0.3844(3) 0.58750(10) 0.0481(6) Uani d 1
H H36A 0.8572 -0.4519 0.5652 0.072 Uiso calc 1
H H36B 0.8468 -0.3976 0.6312 0.072 Uiso calc 1
H H36C 0.8388 -0.2845 0.5762 0.072 Uiso calc 1

loop_
_atom_site_aniso_label
_atom_site_aniso_U_11
_atom_site_aniso_U_22
_atom_site_aniso_U_33
_atom_site_aniso_U_12
_atom_site_aniso_U_13
_atom_site_aniso_U_23
O1 0.0302(6) 0.0278(6) 0.0345(7) 0.0047(5) 0.0187(5) 0.0035(5)
O2 0.0518(8) 0.0411(8) 0.0266(7) 0.0180(6) 0.0167(6) 0.0056(5)
O3 0.0351(7) 0.0431(8) 0.0304(7) 0.0075(6) 0.0154(5) -0.0057(6)
N1 0.0276(7) 0.0269(7) 0.0248(7) 0.0014(6) 0.0136(6) -0.0006(6)
N2 0.0257(7) 0.0268(7) 0.0281(7) 0.0019(6) 0.0153(6) 0.0016(6)
N3 0.0294(7) 0.0313(8) 0.0282(8) 0.0033(6) 0.0152(6) -0.0005(6)
C1 0.0241(8) 0.0256(8) 0.0227(8) -0.0003(6) 0.0073(6) -0.0015(6)
C2 0.0271(8) 0.0268(9) 0.0245(8) -0.0036(7) 0.0064(6) 0.0007(7)
C3 0.0475(11) 0.0307(10) 0.0352(10) 0.0047(8) 0.0222(9) 0.0055(8)
C4 0.0455(11) 0.0308(10) 0.0500(12) 0.0066(8) 0.0196(9) 0.0071(9)
C5 0.0435(11) 0.0326(10) 0.0498(12) -0.0010(8) 0.0088(9) 0.0140(9)
C6 0.0571(13) 0.0425(12) 0.0363(11) -0.0079(10) 0.0172(9) 0.0121(9)
C7 0.0463(11) 0.0359(10) 0.0320(10) -0.0043(8) 0.0176(8) 0.0001(8)
C8 0.0296(9) 0.0336(9) 0.0277(9) 0.0013(7) 0.0097(7) -0.0028(7)
C9 0.0283(9) 0.0367(10) 0.0353(10) 0.0005(7) 0.0123(7) -0.0034(8)
C10 0.0449(11) 0.0343(10) 0.0314(10) 0.0030(8) 0.0179(8) 0.0023(8)
C11 0.0419(10) 0.0292(9) 0.0307(9) 0.0023(8) 0.0149(8) -0.0010(7)
C12 0.0444(11) 0.0351(10) 0.0340(10) 0.0142(8) 0.0164(8) 0.0035(8)
C13 0.0395(10) 0.0289(9) 0.0265(9) 0.0058(7) 0.0134(7) 0.0019(7)
C14 0.0292(9) 0.0239(8) 0.0291(9) -0.0029(6) 0.0163(7) -0.0021(6)
C15 0.0246(8) 0.0327(9) 0.0354(10) 0.0004(7) 0.0110(7) 0.0012(7)
C16 0.0333(9) 0.0384(10) 0.0262(9) 0.0011(8) 0.0087(7) 0.0005(7)
C17 0.0342(9) 0.0383(10) 0.0289(9) 0.0117(8) 0.0133(7) 0.0041(7)
C18 0.0821(19) 0.111(3) 0.0325(11) 0.0655(19) 0.0182(12) 0.0211(13)
O4 0.0312(6) 0.0265(6) 0.0362(7) -0.0032(5) 0.0200(5) -0.0031(5)
O5 0.0459(8) 0.0460(8) 0.0266(7) -0.0145(6) 0.0118(6) -0.0018(6)
O6 0.0317(7) 0.0471(8) 0.0312(7) -0.0050(6) 0.0152(5) 0.0059(6)
N4 0.0245(7) 0.0272(7) 0.0244(7) -0.0009(5) 0.0116(5) 0.0008(5)
N5 0.0271(7) 0.0279(8) 0.0279(7) -0.0029(6) 0.0159(6) -0.0030(6)
N6 0.0296(8) 0.0313(8) 0.0296(8) -0.0042(6) 0.0166(6) -0.0001(6)
C19 0.0223(8) 0.0250(8) 0.0230(8) 0.0008(6) 0.0075(6) 0.0015(6)
C20 0.0223(8) 0.0286(9) 0.0249(8) 0.0030(6) 0.0057(6) -0.0027(7)
C21 0.0371(10) 0.0287(9) 0.0297(9) -0.0013(7) 0.0140(7) -0.0046(7)
C22 0.0376(10) 0.0287(10) 0.0421(11) -0.0032(8) 0.0162(8) -0.0037(8)
C23 0.0379(10) 0.0301(10) 0.0431(11) 0.0004(8) 0.0104(8) -0.0121(8)
C24 0.0458(11) 0.0394(11) 0.0313(10) 0.0059(9) 0.0103(8) -0.0108(8)
C25 0.0384(10) 0.0346(10) 0.0286(9) 0.0039(8) 0.0125(8) -0.0005(7)
C26 0.0275(9) 0.0306(9) 0.0311(9) -0.0004(7) 0.0098(7) 0.0036(7)
C27 0.0293(9) 0.0332(10) 0.0395(10) -0.0004(7) 0.0144(8) 0.0038(8)
C28 0.0450(11) 0.0340(10) 0.0345(10) 0.0026(8) 0.0186(8) 0.0026(8)
C29 0.0403(10) 0.0281(9) 0.0326(10) 0.0010(7) 0.0143(8) 0.0029(7)
C30 0.0373(10) 0.0318(10) 0.0361(10) -0.0073(8) 0.0131(8) -0.0007(8)
C31 0.0375(10) 0.0296(9) 0.0270(9) -0.0041(7) 0.0111(7) -0.0026(7)
C32 0.0288(9) 0.0249(8) 0.0299(9) 0.0034(7) 0.0165(7) 0.0012(7)
C33 0.0241(8) 0.0377(10) 0.0357(10) 0.0035(7) 0.0095(7) 0.0007(8)
C34 0.0341(9) 0.0365(10) 0.0280(9) 0.0043(8) 0.0077(7) 0.0021(7)
C35 0.0330(9) 0.0400(11) 0.0267(9) -0.0114(8) 0.0076(7) -0.0018(7)
C36 0.0474(12) 0.0608(15) 0.0358(11) -0.0236(11) 0.0064(9) -0.0054(10)

loop_
_atom_type_symbol
_atom_type_description
_atom_type_scat_dispersion_real
_atom_type_scat_dispersion_imag
_atom_type_scat_source
C C 0.0181 0.0091 'International Tables Vol C Tables 4.2.6.8 and 6.1.1.4'
H H 0.0000 0.0000 'International Tables Vol C Tables 4.2.6.8 and 6.1.1.4'
N N 0.0311 0.0180 'International Tables Vol C Tables 4.2.6.8 and 6.1.1.4'
O O 0.0492 0.0322 'International Tables Vol C Tables 4.2.6.8 and 6.1.1.4'

loop_
_geom_angle_atom_site_label_1
_geom_angle_atom_site_label_2
_geom_angle_atom_site_label_3
_geom_angle
C13 O2 C18 116.47(15)
C14 O3 H3O 115(2)
C1 N1 C2 126.87(14)
C1 N1 H1N 113.9(15)
C2 N1 H1N 118.8(15)
C1 N2 N3 119.30(14)
C1 N2 H2N 117.9(14)
N3 N2 H2N 121.7(14)
C8 N3 N2 117.32(15)
O1 C1 N1 124.55(16)
O1 C1 N2 120.18(15)
N1 C1 N2 115.26(14)
C7 C2 C3 119.56(17)
C7 C2 N1 117.72(16)
C3 C2 N1 122.67(15)
C4 C3 C2 119.74(17)
C4 C3 H3 120.1
C2 C3 H3 120.1
C5 C4 C3 121.05(19)
C5 C4 H4 119.5
C3 C4 H4 119.5
C4 C5 C6 118.92(19)
C4 C5 H5 120.5
C6 C5 H5 120.5
C7 C6 C5 120.86(19)
C7 C6 H6 119.6
C5 C6 H6 119.6
C6 C7 C2 119.87(19)
C6 C7 H7 120.1
C2 C7 H7 120.1
N3 C8 C17 125.06(16)
N3 C8 C9 116.39(16)
C17 C8 C9 118.50(16)
C8 C9 C10 111.32(16)
C8 C9 H9A 109.4
C10 C9 H9A 109.4
C8 C9 H9B 109.4
C10 C9 H9B 109.4
H9A C9 H9B 108.0
C11 C10 C9 113.94(16)
C11 C10 H10A 108.8
C9 C10 H10A 108.8
C11 C10 H10B 108.8
C9 C10 H10B 108.8
H10A C10 H10B 107.7
C16 C11 C12 118.52(17)
C16 C11 C10 121.80(17)
C12 C11 C10 119.66(17)
C13 C12 C11 120.53(18)
C13 C12 H12 119.7
C11 C12 H12 119.7
O2 C13 C12 125.91(17)
O2 C13 C14 114.09(15)
C12 C13 C14 119.94(17)
O3 C14 C15 119.68(16)
O3 C14 C13 120.88(16)
C15 C14 C13 119.44(16)
C14 C15 C16 120.25(17)
C14 C15 H15 119.9
C16 C15 H15 119.9
C11 C16 C15 121.08(17)
C11 C16 H16 119.5
C15 C16 H16 119.5
C8 C17 H17A 109.5
C8 C17 H17B 109.5
H17A C17 H17B 109.5
C8 C17 H17C 109.5
H17A C17 H17C 109.5
H17B C17 H17C 109.5
O2 C18 H18A 109.5
O2 C18 H18B 109.5
H18A C18 H18B 109.5
O2 C18 H18C 109.5
H18A C18 H18C 109.5
H18B C18 H18C 109.5
C31 O5 C36 116.80(15)
C32 O6 H6O 115(2)
C19 N4 C20 125.70(14)
C19 N4 H4N 116.7(15)
C20 N4 H4N 117.3(14)
C19 N5 N6 119.11(14)
C19 N5 H5N 118.1(14)
N6 N5 H5N 121.7(15)
C26 N6 N5 117.01(15)
O4 C19 N4 124.09(15)
O4 C19 N5 120.13(15)
N4 C19 N5 115.77(14)
C25 C20 C21 118.93(17)
C25 C20 N4 118.80(16)
C21 C20 N4 122.24(15)
C22 C21 C20 119.91(17)
C22 C21 H21 120.0
C20 C21 H21 120.0
C23 C22 C21 121.23(18)
C23 C22 H22 119.4
C21 C22 H22 119.4
C22 C23 C24 118.82(18)
C22 C23 H23 120.6
C24 C23 H23 120.6
C23 C24 C25 120.83(18)
C23 C24 H24 119.6
C25 C24 H24 119.6
C20 C25 C24 120.26(18)
C20 C25 H25 119.9
C24 C25 H25 119.9
N6 C26 C35 124.91(16)
N6 C26 C27 116.46(16)
C35 C26 C27 118.58(16)
C26 C27 C28 111.04(15)
C26 C27 H27A 109.4
C28 C27 H27A 109.4
C26 C27 H27B 109.4
C28 C27 H27B 109.4
H27A C27 H27B 108.0
C29 C28 C27 114.03(16)
C29 C28 H28A 108.7
C27 C28 H28A 108.7
C29 C28 H28B 108.7
C27 C28 H28B 108.7
H28A C28 H28B 107.6
C34 C29 C30 118.35(17)
C34 C29 C28 121.90(18)
C30 C29 C28 119.74(17)
C31 C30 C29 120.59(17)
C31 C30 H30 119.7
C29 C30 H30 119.7
O5 C31 C30 125.60(17)
O5 C31 C32 114.27(16)
C30 C31 C32 120.10(17)
O6 C32 C33 119.97(16)
O6 C32 C31 120.60(16)
C33 C32 C31 119.41(16)
C32 C33 C34 120.25(17)
C32 C33 H33 119.9
C34 C33 H33 119.9
C33 C34 C29 121.09(17)
C33 C34 H34 119.5
C29 C34 H34 119.5
C26 C35 H35A 109.5
C26 C35 H35B 109.5
H35A C35 H35B 109.5
C26 C35 H35C 109.5
H35A C35 H35C 109.5
H35B C35 H35C 109.5
O5 C36 H36A 109.5
O5 C36 H36B 109.5
H36A C36 H36B 109.5
O5 C36 H36C 109.5
H36A C36 H36C 109.5
H36B C36 H36C 109.5

loop_
_geom_bond_atom_site_label_1
_geom_bond_atom_site_label_2
_geom_bond_distance
O1 C1 1.235(2)
O2 C13 1.376(2)
O2 C18 1.424(3)
O3 C14 1.365(2)
O3 H3O 0.838(10)
N1 C1 1.363(2)
N1 C2 1.410(2)
N1 H1N 0.862(9)
N2 C1 1.371(2)
N2 N3 1.3895(19)
N2 H2N 0.876(9)
N3 C8 1.281(2)
C2 C7 1.388(2)
C2 C3 1.394(3)
C3 C4 1.390(3)
C3 H3 0.9500
C4 C5 1.379(3)
C4 H4 0.9500
C5 C6 1.389(3)
C5 H5 0.9500
C6 C7 1.388(3)
C6 H6 0.9500
C7 H7 0.9500
C8 C17 1.503(2)
C8 C9 1.509(2)
C9 C10 1.533(3)
C9 H9A 0.9900
C9 H9B 0.9900
C10 C11 1.516(2)
C10 H10A 0.9900
C10 H10B 0.9900
C11 C16 1.383(3)
C11 C12 1.399(3)
C12 C13 1.392(2)
C12 H12 0.9500
C13 C14 1.395(3)
C14 C15 1.381(3)
C15 C16 1.389(3)
C15 H15 0.9500
C16 H16 0.9500
C17 H17A 0.9800
C17 H17B 0.9800
C17 H17C 0.9800
C18 H18A 0.9800
C18 H18B 0.9800
C18 H18C 0.9800
O4 C19 1.237(2)
O5 C31 1.379(2)
O5 C36 1.436(2)
O6 C32 1.366(2)
O6 H6O 0.840(10)
N4 C19 1.362(2)
N4 C20 1.416(2)
N4 H4N 0.865(9)
N5 C19 1.366(2)
N5 N6 1.3899(19)
N5 H5N 0.878(9)
N6 C26 1.276(2)
C20 C25 1.388(2)
C20 C21 1.400(3)
C21 C22 1.389(3)
C21 H21 0.9500
C22 C23 1.380(3)
C22 H22 0.9500
C23 C24 1.384(3)
C23 H23 0.9500
C24 C25 1.394(3)
C24 H24 0.9500
C25 H25 0.9500
C26 C35 1.504(3)
C26 C27 1.509(2)
C27 C28 1.532(3)
C27 H27A 0.9900
C27 H27B 0.9900
C28 C29 1.512(2)
C28 H28A 0.9900
C28 H28B 0.9900
C29 C34 1.393(3)
C29 C30 1.400(3)
C30 C31 1.392(3)
C30 H30 0.9500
C31 C32 1.399(3)
C32 C33 1.384(3)
C33 C34 1.389(3)
C33 H33 0.9500
C34 H34 0.9500
C35 H35A 0.9800
C35 H35B 0.9800
C35 H35C 0.9800
C36 H36A 0.9800
C36 H36B 0.9800
C36 H36C 0.9800

loop_
_geom_hbond_atom_site_label_D
_geom_hbond_atom_site_label_H
_geom_hbond_atom_site_label_A
_geom_hbond_site_symmetry_A
_geom_hbond_distance_DH
_geom_hbond_distance_HA
_geom_hbond_distance_DA
_geom_hbond_angle_DHA
N1 H1N N3 . 0.864(18) 2.178(19) 2.635(2) 112.7(15)
N4 H4N N6 . 0.863(17) 2.230(18) 2.637(2) 108.8(14)
O3 H3O O2 . 0.837(18) 2.29(3) 2.660(2) 107.0(18)
O6 H6O O5 . 0.840(17) 2.28(2) 2.663(2) 108.1(17)
O3 H3O N6 3_666 0.837(18) 2.190(16) 2.994(2) 161(2)
O6 H6O N3 3_656 0.840(17) 2.223(16) 3.013(2) 157(2)
N2 H2N O4 2_655 0.877(19) 2.005(19) 2.873(2) 170.4(18)
N4 H4N O2 3_666 0.863(17) 2.544(17) 3.390(2) 166.6(15)
N5 H5N O1 2_645 0.876(19) 2.035(19) 2.900(2) 169.3(18)
C33 H33 O6 3_646 0.95 2.54 3.212(2) 128
C15 H15 O3 3_575 0.95 2.63 3.166(2) 113
C33 H33 O6 3_666 0.95 2.54 3.212(2) 128
C10 H10A Cg1 1_565 0.99 2.80 3.774(2) 168
C18 H18A Cg2 3_656 0.98 2.66 3.603(4) 161
C28 H28B Cg3 1_545 0.99 2.75 3.720(2) 166

loop_
_geom_torsion_atom_site_label_1
_geom_torsion_atom_site_label_2
_geom_torsion_atom_site_label_3
_geom_torsion_atom_site_label_4
_geom_torsion
C1 N2 N3 C8 -164.49(16)
C2 N1 C1 O1 2.0(3)
C2 N1 C1 N2 -179.42(15)
N3 N2 C1 O1 -175.81(15)
N3 N2 C1 N1 5.6(2)
C1 N1 C2 C7 154.49(18)
C1 N1 C2 C3 -28.1(3)
C7 C2 C3 C4 -0.7(3)
N1 C2 C3 C4 -178.00(18)
C2 C3 C4 C5 0.8(3)
C3 C4 C5 C6 -0.4(3)
C4 C5 C6 C7 0.0(3)
C5 C6 C7 C2 0.2(3)
C3 C2 C7 C6 0.2(3)
N1 C2 C7 C6 177.68(18)
N2 N3 C8 C17 -1.6(3)
N2 N3 C8 C9 -179.23(15)
N3 C8 C9 C10 123.12(19)
C17 C8 C9 C10 -54.7(2)
C8 C9 C10 C11 -157.88(16)
C9 C10 C11 C16 -108.0(2)
C9 C10 C11 C12 73.9(2)
C16 C11 C12 C13 -2.8(3)
C10 C11 C12 C13 175.28(18)
C18 O2 C13 C12 11.7(3)
C18 O2 C13 C14 -165.4(2)
C11 C12 C13 O2 -178.72(19)
C11 C12 C13 C14 -1.7(3)
O2 C13 C14 O3 2.7(3)
C12 C13 C14 O3 -174.61(17)
O2 C13 C14 C15 -178.04(16)
C12 C13 C14 C15 4.6(3)
O3 C14 C15 C16 176.25(16)
C13 C14 C15 C16 -3.0(3)
C12 C11 C16 C15 4.5(3)
C10 C11 C16 C15 -173.55(18)
C14 C15 C16 C11 -1.6(3)
C19 N5 N6 C26 162.35(16)
C20 N4 C19 O4 0.0(3)
C20 N4 C19 N5 -178.54(15)
N6 N5 C19 O4 175.95(15)
N6 N5 C19 N4 -5.5(2)
C19 N4 C20 C25 -151.84(17)
C19 N4 C20 C21 30.1(3)
C25 C20 C21 C22 1.1(3)
N4 C20 C21 C22 179.19(17)
C20 C21 C22 C23 -1.0(3)
C21 C22 C23 C24 0.1(3)
C22 C23 C24 C25 0.5(3)
C21 C20 C25 C24 -0.5(3)
N4 C20 C25 C24 -178.64(16)
C23 C24 C25 C20 -0.3(3)
N5 N6 C26 C35 1.1(3)
N5 N6 C26 C27 178.73(15)
N6 C26 C27 C28 -122.47(19)
C35 C26 C27 C28 55.3(2)
C26 C27 C28 C29 162.93(17)
C27 C28 C29 C34 95.8(2)
C27 C28 C29 C30 -85.6(2)
C34 C29 C30 C31 2.6(3)
C28 C29 C30 C31 -176.05(18)
C36 O5 C31 C30 -16.5(3)
C36 O5 C31 C32 161.41(18)
C29 C30 C31 O5 179.33(18)
C29 C30 C31 C32 1.5(3)
O5 C31 C32 O6 -3.6(3)
C30 C31 C32 O6 174.50(17)
O5 C31 C32 C33 177.97(16)
C30 C31 C32 C33 -4.0(3)
O6 C32 C33 C34 -176.20(17)
C31 C32 C33 C34 2.3(3)
C32 C33 C34 C29 1.9(3)
C30 C29 C34 C33 -4.4(3)
C28 C29 C34 C33 174.28(18)

_cod_database_fobs_code 2242345
